data_4125958
loop_
_publ_author_name
'Chen, Cheng-Xia'
'Wei, Zhang-Wen'
'Jiang, Ji-Jun'
'Zheng, Shao-Ping'
'Wang, Hai-Ping'
'Qiu, Qian-Feng'
'Cao, Chen-Chen'
'Fenske, Dieter'
'Su, Cheng-Yong'

_publ_section_title
;
 Dynamic Spacer Installation for Multi-role MOFs: A New Direc-tion toward
 Multifunctional MOFs Achieving Ultrahigh Me-thane Storage Working
 Capacity.
;
_journal_name_full 'Journal of the American Chemical Society'
_journal_paper_doi 10.1021/jacs.7b01320
_journal_year 2017
_chemical_formula_moiety 'C97 H44 Cl2 F24 N2 O32 Pd Zr6'
_chemical_formula_sum 'C97 H44 Cl2 F24 N2 O32 Pd Zr6'
_chemical_formula_weight 2929.96
_chemical_name_common LIFM-81
_space_group_crystal_system tetragonal
_space_group_IT_number 131
_space_group_name_Hall '-P 4c 2'
_space_group_name_H-M_alt 'P 42/m m c'
_symmetry_space_group_name_Hall '-P 4c 2'
_symmetry_space_group_name_H-M 'P 42/m m c'
_atom_sites_solution_hydrogens geom
_audit_creation_method SHELXL-2014/7
_cell_angle_alpha 90
_cell_angle_beta 90
_cell_angle_gamma 90
_cell_formula_units_Z 2
_cell_length_a 23.1172(2)
_cell_length_b 23.1172(2)
_cell_length_c 18.7584(2)
_cell_measurement_reflns_used 24978
_cell_measurement_temperature 173(2)
_cell_measurement_theta_max 65.4590
_cell_measurement_theta_min 4.2540
_cell_volume 10024.58(16)
_computing_structure_refinement 'SHELXL-2014/7 (Sheldrick, 2014)'
_computing_structure_solution 'SHELXL-2014/7 (Sheldrick, 2014)'
_diffrn_ambient_temperature 173(2)
_diffrn_detector 'CCD plate'
_diffrn_detector_area_resol_mean 10.6525
_diffrn_detector_type Atlas
_diffrn_measured_fraction_theta_full 0.992
_diffrn_measured_fraction_theta_max 0.992
_diffrn_measurement_device 'four-circle diffractometer'
_diffrn_measurement_device_type 'SuperNova, Dual, Cu at zero, Atlas'
_diffrn_measurement_method '\w scans'
_diffrn_radiation_monochromator mirror
_diffrn_radiation_type CuK\a
_diffrn_radiation_wavelength 1.54184
_diffrn_reflns_av_R_equivalents 0.0373
_diffrn_reflns_av_unetI/netI 0.0145
_diffrn_reflns_Laue_measured_fraction_full 0.992
_diffrn_reflns_Laue_measured_fraction_max 0.992
_diffrn_reflns_limit_h_max 27
_diffrn_reflns_limit_h_min -25
_diffrn_reflns_limit_k_max 27
_diffrn_reflns_limit_k_min -25
_diffrn_reflns_limit_l_max 21
_diffrn_reflns_limit_l_min -16
_diffrn_reflns_number 54308
_diffrn_reflns_point_group_measured_fraction_full 0.992
_diffrn_reflns_point_group_measured_fraction_max 0.992
_diffrn_reflns_theta_full 65.598
_diffrn_reflns_theta_max 65.598
_diffrn_reflns_theta_min 3.824
_diffrn_source 'sealed X-ray tube'
_diffrn_source_type 'SuperNova (Cu) X-ray Source'
_exptl_absorpt_coefficient_mu 3.995
_exptl_absorpt_correction_T_max 1.00000
_exptl_absorpt_correction_T_min 0.82108
_exptl_absorpt_correction_type multi-scan
_exptl_absorpt_process_details
;
CrysAlisPro, Agilent Technologies,
Version 1.171.37.35 (release 13-08-2014 CrysAlis171 .NET)
(compiled Aug 13 2014,18:06:01)
Empirical absorption correction using spherical harmonics,
 implemented in SCALE3 ABSPACK scaling algorithm.
;
_exptl_crystal_colour 'Pale Yellow'
_exptl_crystal_density_diffrn 0.971
_exptl_crystal_description Block
_exptl_crystal_F_000 2864
_refine_diff_density_max 2.419
_refine_diff_density_min -2.365
_refine_diff_density_rms 0.162
_refine_ls_extinction_method none
_refine_ls_goodness_of_fit_ref 1.059
_refine_ls_hydrogen_treatment constr
_refine_ls_matrix_type full
_refine_ls_number_parameters 254
_refine_ls_number_reflns 4681
_refine_ls_number_restraints 243
_refine_ls_restrained_S_all 1.170
_refine_ls_R_factor_all 0.0900
_refine_ls_R_factor_gt 0.0809
_refine_ls_shift/su_max 0.000
_refine_ls_shift/su_mean 0.000
_refine_ls_structure_factor_coef Fsqd
_refine_ls_weighting_details 'w=1/[\s^2^(Fo^2^)+(0.1404P)^2^+77.1866P] where P=(Fo^2^+2Fc^2^)/3'
_refine_ls_weighting_scheme calc
_refine_ls_wR_factor_gt 0.2326
_refine_ls_wR_factor_ref 0.2450
_reflns_Friedel_coverage 0.000
_reflns_number_gt 4081
_reflns_number_total 4681
_reflns_threshold_expression 'I > 2\s(I)'
_cod_data_source_file LIFM-81.cif
_cod_data_source_block LIFM-81
_cod_original_cell_volume 10024.6(2)
_cod_database_code 4125958
_shelx_shelxl_version_number 2014/7
_shelx_space_group_comment
;
The symmetry employed for this shelxl refinement is uniquely defined
by the following loop, which should always be used as a source of
symmetry information in preference to the above space-group names.
They are only intended as comments.
;

loop_
_space_group_symop_operation_xyz
'x, y, z'
'-y, x, z+1/2'
'-x, -y, z'
'y, -x, z+1/2'
'x, -y, -z'
'-x, y, -z'
'y, x, -z+1/2'
'-y, -x, -z+1/2'
'-x, -y, -z'
'y, -x, -z-1/2'
'x, y, -z'
'-y, x, -z-1/2'
'-x, y, z'
'x, -y, z'
'-y, -x, z-1/2'
'y, x, z-1/2'

loop_
_atom_site_label
_atom_site_type_symbol
_atom_site_fract_x
_atom_site_fract_y
_atom_site_fract_z
_atom_site_U_iso_or_equiv
_atom_site_adp_type
_atom_site_occupancy
_atom_site_site_symmetry_order
_atom_site_calc_flag
_atom_site_refinement_flags_posn
_atom_site_refinement_flags_adp
_atom_site_refinement_flags_occupancy
_atom_site_disorder_assembly
_atom_site_disorder_group
Pd1 Pd 0.5938(5) -0.0596(5) 0.5000 0.247(5) Uani 0.25 2 d DS TU P A 1
Zr1 Zr 0.5000 0.10766(4) 0.0000 0.0177(3) Uani 1 4 d S T P . .
Zr2 Zr 0.42444(3) 0.0000 0.09277(3) 0.0235(3) Uani 1 2 d S T P . .
Cl1 Cl 0.6538(8) -0.0973(8) 0.4133(3) 0.39(3) Uani 0.25 1 d D U P A 1
F1 F 0.2743(7) 0.3482(6) 0.1081(8) 0.240(5) Uani 0.734(6) 1 d D . P B 1
F2 F 0.3434(7) 0.3813(5) 0.2043(8) 0.240(5) Uani 0.734(6) 1 d D . P B 1
F3 F 0.3810(7) 0.3490(6) 0.0879(8) 0.240(5) Uani 0.734(6) 1 d D U P B 1
F1A F 0.1972(7) 0.1972(7) 0.2500 0.240(5) Uani 0.533(13) 2 d DS T P B 2
F2A F 0.2534(13) 0.2313(13) 0.3591(10) 0.240(5) Uani 0.266(6) 1 d D . P B 2
F3A F 0.2627(12) 0.1274(9) 0.3182(15) 0.240(5) Uani 0.266(6) 1 d D . P B 2
O1 O 0.3901(2) 0.0834(2) 0.1354(3) 0.0624(16) Uani 1 1 d . . . . .
O2 O 0.4410(2) 0.1565(2) 0.0721(3) 0.0506(13) Uani 1 1 d . . . . .
O3 O 0.4461(6) 0.0000 0.2079(4) 0.083(3) Uani 1 2 d S TU P . .
O4 O 0.3328(3) 0.0000 0.0613(5) 0.0569(19) Uani 1 2 d S TU P . .
O5 O 0.5000 0.0526(3) 0.0908(5) 0.062(3) Uani 1 2 d S T P . .
O6 O 0.4255(4) 0.0538(4) 0.0000 0.068(3) Uani 1 2 d S T P . .
N1 N 0.5437(3) -0.0277(3) 0.4227(5) 0.208(6) Uani 0.25 1 d D U P A 1
C1 C 0.2977(4) 0.2629(5) 0.2215(5) 0.128(6) Uani 1 1 d D . . . .
C2 C 0.3338(4) 0.2782(4) 0.1694(6) 0.127(6) Uani 1 1 d D . . . .
H2 H 0.3347 0.3174 0.1539 0.152 Uiso 0.266(6) 1 calc R U P B 2
C3 C 0.3698(4) 0.2383(4) 0.1374(5) 0.099(4) Uani 1 1 d D . . . .
H3 H 0.3952 0.2504 0.1006 0.119 Uiso 1 1 calc R U . . .
C4 C 0.3694(4) 0.1807(4) 0.1581(5) 0.074(3) Uani 1 1 d . . . . .
C5 C 0.3328(5) 0.1647(6) 0.2123(6) 0.163(9) Uani 1 1 d D . . . .
H5 H 0.3311 0.1257 0.2282 0.196 Uiso 1 1 calc R U . . .
C6 C 0.2989(5) 0.2060(5) 0.2427(6) 0.161(8) Uani 1 1 d D . . . .
H6 H 0.2745 0.1948 0.2810 0.193 Uiso 0.734(6) 1 calc R U P B 1
C7 C 0.4024(4) 0.1369(4) 0.1173(5) 0.058(2) Uani 1 1 d . . . . .
C8 C 0.3352(6) 0.3397(6) 0.1441(7) 0.213(8) Uani 0.734(6) 1 d D U P B 1
C9 C 0.5000 0.0000 0.2332(6) 0.114(4) Uani 1 4 d DS TU P . .
C10 C 0.5000 0.0000 0.3121(4) 0.140(5) Uani 1 4 d DS TU P . .
C11 C 0.5440(3) -0.0278(3) 0.3488(5) 0.175(6) Uani 0.25 1 d D U P A 1
H11 H 0.5741 -0.0467 0.3235 0.210 Uiso 0.25 1 calc R U P A 1
C12 C 0.5000 0.0000 0.4601(3) 0.165(16) Uani 1 4 d DS T P . .
C13 C 0.4557(3) 0.0276(4) 0.4232(5) 0.132(7) Uani 0.25 1 d D U P A 2
H13 H 0.4255 0.0464 0.4486 0.158 Uiso 0.25 1 calc R U P A 2
C14 C 0.3092(5) 0.0000 0.0000 0.077(3) Uani 1 4 d DS TU P . .
C15 C 0.2447(4) 0.0000 0.0000 0.108(4) Uani 1 4 d DS TU P . .
C16 C 0.2149(4) 0.0000 0.0642(2) 0.140(5) Uani 1 2 d DS TU P . .
H16 H 0.2355 0.0000 0.1080 0.168 Uiso 1 2 calc R U P . .
C17 C 0.1547(4) 0.0000 0.0643(2) 0.164(5) Uani 1 2 d DS TU P . .
H17 H 0.1342 0.0000 0.1082 0.197 Uiso 1 2 calc R U P . .
C18 C 0.1246(3) 0.0000 0.0000 0.183(6) Uani 1 4 d DS TU P . .
C19 C 0.06027(19) 0.0000 0.0000 0.199(7) Uani 1 4 d DS TU P D .
C20 C 0.03004(18) 0.05216(16) 0.0000 0.214(8) Uani 1 2 d DS TU P . .
H20 H 0.0506 0.0878 0.0000 0.257 Uiso 0.75 2 calc R U P C 2
C21 C 0.0626(8) 0.1085(6) 0.0000 0.221(12) Uani 0.25 2 d DS TU P D 1
H21A H 0.1043 0.1008 0.0000 0.331 Uiso 0.25 2 calc R U P D 1
H21B H 0.0523 0.1307 -0.0427 0.331 Uiso 0.125 1 calc R U P D 1
H21C H 0.0523 0.1307 0.0427 0.331 Uiso 0.125 1 calc R U P D 1
C8A C 0.2563(6) 0.1900(7) 0.2991(8) 0.213(8) Uani 0.266(6) 1 d D . P B 2
C11A C 0.4555(3) 0.0277(4) 0.3489(5) 0.138(6) Uani 0.25 1 d D U P A 2
H11A H 0.4254 0.0465 0.3235 0.165 Uiso 0.25 1 calc R U P A 2

loop_
_atom_site_aniso_label
_atom_site_aniso_U_11
_atom_site_aniso_U_22
_atom_site_aniso_U_33
_atom_site_aniso_U_23
_atom_site_aniso_U_13
_atom_site_aniso_U_12
Pd1 0.297(13) 0.318(13) 0.124(6) 0.000 0.000 0.028(11)
Zr1 0.0169(5) 0.0162(5) 0.0199(5) 0.000 0.000 0.000
Zr2 0.0226(4) 0.0233(4) 0.0247(4) 0.000 0.0126(2) 0.000
Cl1 0.26(4) 0.48(7) 0.44(6) -0.16(6) 0.05(3) 0.08(4)
F1 0.329(12) 0.125(6) 0.266(9) 0.016(6) 0.146(8) 0.051(7)
F2 0.329(12) 0.125(6) 0.266(9) 0.016(6) 0.146(8) 0.051(7)
F3 0.329(12) 0.125(6) 0.266(9) 0.016(6) 0.146(8) 0.051(7)
F1A 0.329(12) 0.125(6) 0.266(9) 0.016(6) 0.146(8) 0.051(7)
F2A 0.329(12) 0.125(6) 0.266(9) 0.016(6) 0.146(8) 0.051(7)
F3A 0.329(12) 0.125(6) 0.266(9) 0.016(6) 0.146(8) 0.051(7)
O1 0.062(4) 0.049(3) 0.076(4) -0.022(3) 0.025(3) 0.013(3)
O2 0.053(3) 0.046(3) 0.053(3) -0.016(2) 0.003(2) 0.023(2)
O3 0.146(8) 0.075(5) 0.028(4) 0.000 0.017(4) 0.000
O4 0.019(3) 0.060(4) 0.092(5) 0.000 0.014(3) 0.000
O5 0.029(3) 0.047(4) 0.111(7) 0.050(5) 0.000 0.000
O6 0.103(7) 0.075(5) 0.025(3) 0.000 0.000 -0.069(5)
N1 0.262(13) 0.268(13) 0.095(8) 0.003(8) -0.002(7) 0.022(10)
C1 0.101(9) 0.095(9) 0.186(15) -0.060(10) 0.080(10) 0.007(7)
C2 0.128(11) 0.064(7) 0.188(15) -0.017(8) 0.086(11) 0.032(7)
C3 0.112(9) 0.073(7) 0.112(9) -0.005(6) 0.055(8) 0.032(7)
C4 0.079(6) 0.050(5) 0.094(7) -0.007(5) 0.043(6) 0.012(4)
C5 0.201(16) 0.075(8) 0.213(17) -0.017(9) 0.165(15) 0.016(9)
C6 0.201(17) 0.073(8) 0.210(17) -0.015(10) 0.149(15) 0.023(9)
C7 0.057(5) 0.049(5) 0.068(5) -0.010(4) 0.023(4) 0.010(4)
C8 0.232(11) 0.188(11) 0.219(11) 0.009(9) 0.054(8) 0.022(9)
C9 0.162(10) 0.119(9) 0.062(6) 0.000 0.000 0.000
C10 0.184(10) 0.164(10) 0.072(6) 0.000 0.000 0.000
C11 0.220(12) 0.215(12) 0.089(8) 0.003(8) -0.004(7) 0.019(8)
C12 0.25(5) 0.17(3) 0.08(2) 0.000 0.000 0.000
C13 0.154(11) 0.146(11) 0.095(9) -0.007(8) 0.007(7) 0.005(8)
C14 0.019(5) 0.092(8) 0.120(8) 0.000 0.000 0.000
C15 0.022(5) 0.144(9) 0.157(10) 0.000 0.000 0.000
C16 0.030(5) 0.197(11) 0.192(10) 0.000 0.023(5) 0.000
C17 0.034(6) 0.236(12) 0.222(12) 0.000 0.020(5) 0.000
C18 0.045(7) 0.257(15) 0.245(14) 0.000 0.000 0.000
C19 0.052(8) 0.271(17) 0.275(15) 0.000 0.000 0.000
C20 0.066(9) 0.277(18) 0.300(17) 0.000 0.000 0.008(7)
C21 0.08(2) 0.274(19) 0.31(3) 0.000 0.000 0.005(15)
C8A 0.232(11) 0.188(11) 0.219(11) 0.009(9) 0.054(8) 0.022(9)
C11A 0.173(11) 0.158(11) 0.083(8) -0.005(8) 0.005(7) 0.003(8)

loop_
_atom_type_symbol
_atom_type_description
_atom_type_scat_dispersion_real
_atom_type_scat_dispersion_imag
_atom_type_scat_source
C C 0.0181 0.0091 'International Tables Vol C Tables 4.2.6.8 and 6.1.1.4'
H H 0.0000 0.0000 'International Tables Vol C Tables 4.2.6.8 and 6.1.1.4'
N N 0.0311 0.0180 'International Tables Vol C Tables 4.2.6.8 and 6.1.1.4'
O O 0.0492 0.0322 'International Tables Vol C Tables 4.2.6.8 and 6.1.1.4'
F F 0.0727 0.0534 'International Tables Vol C Tables 4.2.6.8 and 6.1.1.4'
Zr Zr -0.1862 2.2449 'International Tables Vol C Tables 4.2.6.8 and 6.1.1.4'
Pd Pd 0.1215 3.9337 'International Tables Vol C Tables 4.2.6.8 and 6.1.1.4'
Cl Cl 0.3639 0.7018 'International Tables Vol C Tables 4.2.6.8 and 6.1.1.4'

loop_
_geom_angle_atom_site_label_1
_geom_angle_atom_site_label_2
_geom_angle_atom_site_label_3
_geom_angle
_geom_angle_site_symmetry_1
_geom_angle_site_symmetry_3
N1 Pd1 N1 93.1(8) 11_556 .
N1 Pd1 Cl1 88.7(5) 11_556 11_556
N1 Pd1 Cl1 178.2(5) . 11_556
N1 Pd1 Cl1 178.2(5) 11_556 .
N1 Pd1 Cl1 88.7(5) . .
Cl1 Pd1 Cl1 89.6(6) 11_556 .
N1 Pd1 Pd1 68.4(3) 11_556 5_556
N1 Pd1 Pd1 68.4(3) . 5_556
Cl1 Pd1 Pd1 112.2(3) 11_556 5_556
Cl1 Pd1 Pd1 112.2(3) . 5_556
O6 Zr1 O6 108.2(6) . 13_655
O6 Zr1 O5 69.5(2) . 11
O6 Zr1 O5 69.5(2) 13_655 11
O6 Zr1 O5 69.5(2) . .
O6 Zr1 O5 69.5(2) 13_655 .
O5 Zr1 O5 106.5(5) 11 .
O6 Zr1 O2 142.45(14) . 13_655
O6 Zr1 O2 78.6(3) 13_655 13_655
O5 Zr1 O2 142.18(14) 11 13_655
O5 Zr1 O2 79.5(3) . 13_655
O6 Zr1 O2 78.6(3) . 11
O6 Zr1 O2 142.45(14) 13_655 11
O5 Zr1 O2 79.5(3) 11 11
O5 Zr1 O2 142.18(14) . 11
O2 Zr1 O2 119.0(3) 13_655 11
O6 Zr1 O2 142.45(14) . 6_655
O6 Zr1 O2 78.6(3) 13_655 6_655
O5 Zr1 O2 79.5(3) 11 6_655
O5 Zr1 O2 142.18(14) . 6_655
O2 Zr1 O2 74.8(3) 13_655 6_655
O2 Zr1 O2 75.4(3) 11 6_655
O6 Zr1 O2 78.6(3) . .
O6 Zr1 O2 142.45(14) 13_655 .
O5 Zr1 O2 142.18(14) 11 .
O5 Zr1 O2 79.5(3) . .
O2 Zr1 O2 75.4(3) 13_655 .
O2 Zr1 O2 74.8(3) 11 .
O2 Zr1 O2 119.0(3) 6_655 .
O6 Zr1 Zr2 34.88(14) . 11
O6 Zr1 Zr2 89.3(3) 13_655 11
O5 Zr1 Zr2 34.60(13) 11 11
O5 Zr1 Zr2 88.4(2) . 11
O2 Zr1 Zr2 165.21(15) 13_655 11
O2 Zr1 Zr2 75.75(15) 11 11
O2 Zr1 Zr2 111.32(14) 6_655 11
O2 Zr1 Zr2 110.92(14) . 11
O6 Zr1 Zr2 89.3(3) . 9_655
O6 Zr1 Zr2 34.88(14) 13_655 9_655
O5 Zr1 Zr2 34.60(13) 11 9_655
O5 Zr1 Zr2 88.4(2) . 9_655
O2 Zr1 Zr2 110.92(14) 13_655 9_655
O2 Zr1 Zr2 111.32(14) 11 9_655
O2 Zr1 Zr2 75.75(15) 6_655 9_655
O2 Zr1 Zr2 165.21(15) . 9_655
Zr2 Zr1 Zr2 59.81(2) 11 9_655
O6 Zr1 Zr2 89.3(3) . 3_655
O6 Zr1 Zr2 34.88(14) 13_655 3_655
O5 Zr1 Zr2 88.4(2) 11 3_655
O5 Zr1 Zr2 34.60(13) . 3_655
O2 Zr1 Zr2 75.75(15) 13_655 3_655
O2 Zr1 Zr2 165.21(15) 11 3_655
O2 Zr1 Zr2 110.92(14) 6_655 3_655
O2 Zr1 Zr2 111.33(14) . 3_655
Zr2 Zr1 Zr2 89.47(2) 11 3_655
Zr2 Zr1 Zr2 59.57(2) 9_655 3_655
O6 Zr1 Zr2 34.88(14) . .
O6 Zr1 Zr2 89.3(3) 13_655 .
O5 Zr1 Zr2 88.4(2) 11 .
O5 Zr1 Zr2 34.60(13) . .
O2 Zr1 Zr2 111.33(14) 13_655 .
O2 Zr1 Zr2 110.91(14) 11 .
O2 Zr1 Zr2 165.21(15) 6_655 .
O2 Zr1 Zr2 75.75(15) . .
Zr2 Zr1 Zr2 59.57(2) 11 .
Zr2 Zr1 Zr2 89.47(2) 9_655 .
Zr2 Zr1 Zr2 59.81(2) 3_655 .
O5 Zr2 O5 69.7(3) . 3_655
O5 Zr2 O6 108.0(4) . 5
O5 Zr2 O6 69.2(3) 3_655 5
O5 Zr2 O6 69.2(3) . .
O5 Zr2 O6 108.0(4) 3_655 .
O6 Zr2 O6 71.1(4) 5 .
O5 Zr2 O4 141.78(17) . .
O5 Zr2 O4 141.78(17) 3_655 .
O6 Zr2 O4 78.0(3) 5 .
O6 Zr2 O4 78.0(3) . .
O5 Zr2 O3 80.3(4) . .
O5 Zr2 O3 80.3(4) 3_655 .
O6 Zr2 O3 142.18(18) 5 .
O6 Zr2 O3 142.18(18) . .
O4 Zr2 O3 118.6(4) . .
O5 Zr2 O1 78.7(3) . .
O5 Zr2 O1 142.3(2) 3_655 .
O6 Zr2 O1 142.9(2) 5 .
O6 Zr2 O1 78.1(3) . .
O4 Zr2 O1 75.74(19) . .
O3 Zr2 O1 74.4(2) . .
O5 Zr2 O1 142.3(2) . 14
O5 Zr2 O1 78.7(3) 3_655 14
O6 Zr2 O1 78.1(3) 5 14
O6 Zr2 O1 142.9(2) . 14
O4 Zr2 O1 75.74(19) . 14
O3 Zr2 O1 74.4(2) . 14
O1 Zr2 O1 119.4(3) . 14
O5 Zr2 Zr2 89.0(3) . 11
O5 Zr2 Zr2 89.0(3) 3_655 11
O6 Zr2 Zr2 35.54(19) 5 11
O6 Zr2 Zr2 35.54(19) . 11
O4 Zr2 Zr2 74.4(2) . 11
O3 Zr2 Zr2 166.9(3) . 11
O1 Zr2 Zr2 110.97(17) . 11
O1 Zr2 Zr2 110.97(17) 14 11
O5 Zr2 Zr2 34.86(17) . 3_655
O5 Zr2 Zr2 34.86(17) 3_655 3_655
O6 Zr2 Zr2 89.3(2) 5 3_655
O6 Zr2 Zr2 89.3(2) . 3_655
O4 Zr2 Zr2 164.4(2) . 3_655
O3 Zr2 Zr2 76.9(3) . 3_655
O1 Zr2 Zr2 110.82(16) . 3_655
O1 Zr2 Zr2 110.82(16) 14 3_655
Zr2 Zr2 Zr2 90.0 11 3_655
O5 Zr2 Zr1 89.3(2) . 9_655
O5 Zr2 Zr1 34.5(2) 3_655 9_655
O6 Zr2 Zr1 34.62(19) 5 9_655
O6 Zr2 Zr1 90.2(2) . 9_655
O4 Zr2 Zr1 110.30(14) . 9_655
O3 Zr2 Zr1 111.8(2) . 9_655
O1 Zr2 Zr1 165.55(16) . 9_655
O1 Zr2 Zr1 75.02(15) 14 9_655
Zr2 Zr2 Zr1 60.213(11) 11 9_655
Zr2 Zr2 Zr1 60.095(11) 3_655 9_655
O5 Zr2 Zr1 34.5(2) . .
O5 Zr2 Zr1 89.3(2) 3_655 .
O6 Zr2 Zr1 90.2(2) 5 .
O6 Zr2 Zr1 34.62(19) . .
O4 Zr2 Zr1 110.30(14) . .
O3 Zr2 Zr1 111.8(2) . .
O1 Zr2 Zr1 75.02(15) . .
O1 Zr2 Zr1 165.56(15) 14 .
Zr2 Zr2 Zr1 60.214(11) 11 .
Zr2 Zr2 Zr1 60.095(11) 3_655 .
Zr1 Zr2 Zr1 90.53(2) 9_655 .
C8A F1A C8A 118.4(16) 7 .
C7 O1 Zr2 130.1(5) . .
C7 O2 Zr1 129.3(5) . .
C9 O3 Zr2 123.9(8) . .
C14 O4 Zr2 130.9(6) . .
Zr1 O5 Zr2 110.9(3) . 3_655
Zr1 O5 Zr2 110.9(3) . .
Zr2 O5 Zr2 110.3(3) 3_655 .
Zr1 O6 Zr2 110.5(3) . .
Zr1 O6 Zr2 110.5(3) . 11
Zr2 O6 Zr2 108.9(4) . 11
C12 N1 C11 120.7(5) . .
C12 N1 Pd1 103.0(6) . .
C11 N1 Pd1 136.2(6) . .
C2 C1 C6 116.9(10) . .
C2 C1 C1 133.5(8) . 7
C6 C1 C1 107.8(8) . 7
C1 C2 C3 121.2(10) . .
C1 C2 C8 119.8(9) . .
C3 C2 C8 119.0(10) . .
C2 C3 C4 121.2(10) . .
C5 C4 C3 118.0(9) . .
C5 C4 C7 121.0(9) . .
C3 C4 C7 120.6(9) . .
C6 C5 C4 118.4(12) . .
C5 C6 C1 124.3(11) . .
C5 C6 C8A 120.2(11) . .
C1 C6 C8A 115.3(9) . .
O1 C7 O2 129.8(7) . .
O1 C7 C4 113.5(7) . .
O2 C7 C4 116.6(7) . .
F2 C8 C2 112.0(9) . .
F2 C8 F3 110.2(10) . .
C2 C8 F3 111.9(10) . .
F2 C8 F1 110.9(10) . .
C2 C8 F1 103.6(8) . .
F3 C8 F1 108.0(10) . .
O3 C9 O3 138.3(12) . 3_655
O3 C9 C10 110.9(6) . .
O3 C9 C10 110.9(6) 3_655 .
C11 C10 C11 94.4(6) 3_655 14
C11 C10 C11 120.4(7) 3_655 .
C11 C10 C11 55.2(5) 14 .
C11 C10 C11 55.2(5) 3_655 13_655
C11 C10 C11 120.4(7) 14 13_655
C11 C10 C11 94.4(6) . 13_655
C11A C10 C11A 54.7(7) 13_655 3_655
C11A C10 C11A 120.6(7) 13_655 14
C11A C10 C11A 95.0(7) 3_655 14
C11A C10 C11A 95.0(7) 13_655 .
C11A C10 C11A 120.6(7) 3_655 .
C11A C10 C11A 54.7(7) 14 .
C11 C10 C9 119.8(3) 3_655 .
C11 C10 C9 119.8(3) 14 .
C11 C10 C9 119.8(3) . .
C11 C10 C9 119.8(3) 13_655 .
C11A C10 C9 119.7(3) 13_655 .
C11A C10 C9 119.7(3) 3_655 .
C11A C10 C9 119.7(3) 14 .
C11A C10 C9 119.7(3) . .
C10 C11 N1 119.5(5) . .
C10 C11 N1 92.7(5) . 14
N1 C11 N1 42.7(4) . 14
N1 C12 N1 55.1(5) 14 .
N1 C12 N1 119.2(6) 14 13_655
N1 C12 N1 93.4(6) . 13_655
N1 C12 N1 93.4(6) 14 3_655
N1 C12 N1 119.2(6) . 3_655
N1 C12 N1 55.1(5) 13_655 3_655
C13 C12 C13 54.6(8) 13_655 3_655
C13 C12 C13 120.3(7) 13_655 14
C13 C12 C13 94.9(8) 3_655 14
C13 C12 C13 94.9(8) 13_655 .
C13 C12 C13 120.3(7) 3_655 .
C13 C12 C13 54.6(8) 14 .
N1 C12 C12 120.4(3) 14 5_556
N1 C12 C12 120.4(3) . 5_556
N1 C12 C12 120.4(3) 13_655 5_556
N1 C12 C12 120.4(3) 3_655 5_556
C13 C12 C12 119.8(3) 13_655 5_556
C13 C12 C12 119.8(3) 3_655 5_556
C13 C12 C12 119.8(3) 14 5_556
C13 C12 C12 119.8(3) . 5_556
C12 C13 C11A 120.0(5) . .
O4 C14 O4 129.3(10) 11 .
O4 C14 C15 115.4(5) 11 .
O4 C14 C15 115.4(5) . .
C16 C15 C16 120.4(6) 5 .
C16 C15 C14 119.8(3) 5 .
C16 C15 C14 119.8(3) . .
C15 C16 C17 119.8(5) . .
C16 C17 C18 119.9(4) . .
C17 C18 C17 120.0(6) . 5
C17 C18 C19 120.0(3) . .
C17 C18 C19 120.0(3) 5 .
C20 C19 C20 119.8(5) 5 .
C20 C19 C18 120.1(2) 5 .
C20 C19 C18 120.1(2) . .
C20 C20 C19 120.1(2) 6 .
C20 C20 C21 120.0(9) 6 .
C19 C20 C21 119.9(9) . .
F2A C8A C6 114.2(12) . .
F2A C8A F3A 116.5(12) . .
C6 C8A F3A 110.0(12) . .
F2A C8A F1A 108.9(11) . .
C6 C8A F1A 97.2(9) . .
F3A C8A F1A 108.2(12) . .
C13 C11A C10 119.6(5) . .
C13 C11A C13 42.4(6) . 14
C10 C11A C13 93.1(5) . 14

loop_
_geom_bond_atom_site_label_1
_geom_bond_atom_site_label_2
_geom_bond_distance
_geom_bond_site_symmetry_2
Pd1 N1 1.998(8) 11_556
Pd1 N1 1.998(8) .
Pd1 Cl1 2.309(10) 11_556
Pd1 Cl1 2.309(10) .
Pd1 Pd1 2.75(3) 5_556
Zr1 O6 2.125(7) .
Zr1 O6 2.125(7) 13_655
Zr1 O5 2.126(7) 11
Zr1 O5 2.126(7) .
Zr1 O2 2.228(5) 13_655
Zr1 O2 2.228(5) 11
Zr1 O2 2.228(5) 6_655
Zr1 O2 2.228(5) .
Zr1 Zr2 3.5032(7) 11
Zr1 Zr2 3.5032(7) 9_655
Zr1 Zr2 3.5032(7) 3_655
Zr1 Zr2 3.5032(7) .
Zr2 O5 2.129(4) .
Zr2 O5 2.129(4) 3_655
Zr2 O6 2.139(5) 5
Zr2 O6 2.139(5) .
Zr2 O4 2.200(7) .
Zr2 O3 2.217(8) .
Zr2 O1 2.233(5) .
Zr2 O1 2.233(5) 14
Zr2 Zr2 3.4806(13) 11
Zr2 Zr2 3.4932(13) 3_655
Zr2 Zr1 3.5032(7) 9_655
F1 C8 1.574(14) .
F2 C8 1.496(14) .
F3 C8 1.510(14) .
F1A C8A 1.655(14) 7
F1A C8A 1.655(14) .
F2A C8A 1.477(15) .
F3A C8A 1.500(16) .
O1 C7 1.313(10) .
O2 C7 1.313(10) .
O3 C9 1.333(13) .
O4 C14 1.272(9) .
O5 Zr2 2.129(4) 3_655
O6 Zr2 2.139(5) 11
N1 C12 1.386(8) .
N1 C11 1.387(8) .
C1 C2 1.333(14) .
C1 C6 1.375(15) .
C1 C1 1.559(19) 7
C2 C3 1.381(13) .
C2 C8 1.497(9) .
C3 C4 1.386(14) .
C4 C5 1.374(14) .
C4 C7 1.480(11) .
C5 C6 1.361(14) .
C6 C8A 1.493(10) .
C9 O3 1.333(13) 3_655
C9 C10 1.479(10) .
C10 C11 1.386(8) 3_655
C10 C11 1.386(8) 14
C10 C11 1.386(8) .
C10 C11 1.386(8) 13_655
C10 C11A 1.394(8) 13_655
C10 C11A 1.394(8) 3_655
C10 C11A 1.394(8) 14
C10 C11A 1.394(8) .
C11 N1 1.889(9) 14
C12 N1 1.386(8) 14
C12 N1 1.386(8) 13_655
C12 N1 1.386(8) 3_655
C12 C13 1.392(8) 13_655
C12 C13 1.392(8) 3_655
C12 C13 1.392(8) 14
C12 C13 1.392(8) .
C12 C12 1.497(10) 5_556
C13 C11A 1.394(8) .
C14 O4 1.272(9) 11
C14 C15 1.491(9) .
C15 C16 1.388(6) 5
C15 C16 1.388(6) .
C16 C17 1.392(7) .
C17 C18 1.393(6) .
C18 C17 1.393(6) 5
C18 C19 1.486(8) .
C19 C20 1.394(5) 5
C19 C20 1.394(5) .
C20 C20 1.389(8) 6
C20 C21 1.504(10) .
C11A C13 1.891(11) 14
